data_7249408
loop_
_publ_author_name
'Gishan, Md'
'Middya, Puspendu'
'Drew, Michael G. B.'
'Frontera, Antonio'
'Chattopadhyay, Shouvik'

_publ_section_title
;
 Synthesis, structural characterization, and theoretical analysis of novel
 zinc(ii) schiff base complexes with halogen and hydrogen bonding
 interactions
;
_journal_issue 42
_journal_name_full 'RSC Advances'
_journal_page_first 30896
_journal_page_last 30911
_journal_paper_doi 10.1039/D4RA06217E
_journal_volume 14
_journal_year 2024
_chemical_formula_sum 'C22 H26 Br2 N2 O4 Zn'
_chemical_formula_weight 607.64
_space_group_crystal_system monoclinic
_space_group_IT_number 14
_space_group_name_Hall '-P 2yn'
_space_group_name_H-M_alt 'P 1 21/n 1'
_atom_sites_solution_hydrogens geom
_audit_creation_method SHELXL-2018/3
_audit_update_record
;
2024-04-05 deposited with the CCDC.	2024-09-09 downloaded from the CCDC.
;
_cell_angle_alpha 90
_cell_angle_beta 108.1730(10)
_cell_angle_gamma 90
_cell_formula_units_Z 4
_cell_length_a 12.5138(5)
_cell_length_b 11.9667(4)
_cell_length_c 16.7858(7)
_cell_measurement_reflns_used 900
_cell_measurement_temperature 273(2)
_cell_measurement_theta_max 27.133
_cell_measurement_theta_min 2.128
_cell_volume 2388.27(16)
_computing_structure_refinement 'SHELXL-2018/3 (Sheldrick, 2018)'
_computing_structure_solution 'SHELXT 2014/5 (Sheldrick, 2014)'
_diffrn_ambient_temperature 273(2)
_diffrn_measured_fraction_theta_full 0.988
_diffrn_measured_fraction_theta_max 0.983
_diffrn_measurement_device_type 'BRUKER D8 QUEST AREA DETECTOR'
_diffrn_radiation_type MoK\a
_diffrn_radiation_wavelength 0.71073
_diffrn_reflns_av_R_equivalents 0.0799
_diffrn_reflns_av_unetI/netI 0.0537
_diffrn_reflns_Laue_measured_fraction_full 0.988
_diffrn_reflns_Laue_measured_fraction_max 0.983
_diffrn_reflns_limit_h_max 16
_diffrn_reflns_limit_h_min -16
_diffrn_reflns_limit_k_max 15
_diffrn_reflns_limit_k_min -15
_diffrn_reflns_limit_l_max 21
_diffrn_reflns_limit_l_min -20
_diffrn_reflns_number 33326
_diffrn_reflns_point_group_measured_fraction_full 0.988
_diffrn_reflns_point_group_measured_fraction_max 0.983
_diffrn_reflns_theta_full 25.242
_diffrn_reflns_theta_max 27.133
_diffrn_reflns_theta_min 2.128
_exptl_absorpt_coefficient_mu 4.405
_exptl_absorpt_correction_T_max 0.414
_exptl_absorpt_correction_T_min 0.223
_exptl_absorpt_correction_type multi-scan
_exptl_absorpt_process_details SADABS
_exptl_crystal_colour white
_exptl_crystal_density_diffrn 1.690
_exptl_crystal_description niddle
_exptl_crystal_F_000 1216
_exptl_crystal_size_max 0.4
_exptl_crystal_size_mid 0.3
_exptl_crystal_size_min 0.2
_refine_diff_density_max 2.127
_refine_diff_density_min -1.032
_refine_diff_density_rms 0.251
_refine_ls_extinction_method none
_refine_ls_goodness_of_fit_ref 1.037
_refine_ls_hydrogen_treatment constr
_refine_ls_matrix_type full
_refine_ls_number_parameters 281
_refine_ls_number_reflns 5297
_refine_ls_number_restraints 0
_refine_ls_restrained_S_all 1.037
_refine_ls_R_factor_all 0.0949
_refine_ls_R_factor_gt 0.0682
_refine_ls_shift/su_max 0.001
_refine_ls_shift/su_mean 0.000
_refine_ls_structure_factor_coef Fsqd
_refine_ls_weighting_details 'w=1/[\s^2^(Fo^2^)+(0.1490P)^2^+2.1239P] where P=(Fo^2^+2Fc^2^)/3'
_refine_ls_weighting_scheme calc
_refine_ls_wR_factor_gt 0.1997
_refine_ls_wR_factor_ref 0.2263
_reflns_Friedel_coverage 0.000
_reflns_number_gt 3785
_reflns_number_total 5297
_reflns_threshold_expression 'I > 2\s(I)'
_cod_data_source_file d4ra06217e2.cif
_cod_data_source_block shelx_CCDC2
_cod_original_sg_symbol_H-M 'P 21/n'
_cod_database_code 7249408
_shelx_shelxl_version_number 2018/3
_shelx_space_group_comment
;
The symmetry employed for this shelxl refinement is uniquely defined
by the following loop, which should always be used as a source of
symmetry information in preference to the above space-group names.
They are only intended as comments.
;

loop_
_space_group_symop_operation_xyz
'x, y, z'
'-x+1/2, y+1/2, -z+1/2'
'-x, -y, -z'
'x-1/2, -y-1/2, z-1/2'

loop_
_atom_site_label
_atom_site_type_symbol
_atom_site_fract_x
_atom_site_fract_y
_atom_site_fract_z
_atom_site_U_iso_or_equiv
_atom_site_adp_type
_atom_site_occupancy
_atom_site_site_symmetry_order
_atom_site_calc_flag
_atom_site_refinement_flags_posn
_atom_site_refinement_flags_adp
_atom_site_refinement_flags_occupancy
_atom_site_disorder_assembly
_atom_site_disorder_group
C22 C 0.5147(6) 0.4601(8) 0.6050(5) 0.073(2) Uani 1 1 d . . . . .
H22A H 0.463839 0.410643 0.564837 0.088 Uiso 1 1 calc R U . . .
H22B H 0.491142 0.536321 0.589218 0.088 Uiso 1 1 calc R U . . .
C11 C 0.8890(8) 0.3314(6) 0.7027(6) 0.072(2) Uani 1 1 d . . . . .
H11A H 0.852338 0.301593 0.647107 0.087 Uiso 1 1 calc R U . . .
H11B H 0.939514 0.274573 0.734777 0.087 Uiso 1 1 calc R U . . .
Br1 Br 0.80013(7) 0.87818(7) 0.36195(5) 0.0704(3) Uani 1 1 d . . . . .
Br2 Br 0.65361(9) 0.71730(9) 1.11584(5) 0.0895(4) Uani 1 1 d . . . . .
Zn1 Zn 0.74572(5) 0.53501(5) 0.71973(4) 0.0368(2) Uani 1 1 d . . . . .
N1 N 0.8713(4) 0.5232(3) 0.6637(3) 0.0338(9) Uani 1 1 d . . . . .
O1 O 0.6938(3) 0.6834(3) 0.6584(3) 0.0443(9) Uani 1 1 d . . . . .
O2 O 0.8093(4) 0.3547(3) 0.7406(3) 0.0531(11) Uani 1 1 d . . . . .
H2W H 0.783697 0.302722 0.771585 0.064 Uiso 1 1 calc R U . . .
N2 N 0.6019(4) 0.4972(4) 0.7531(3) 0.0335(9) Uani 1 1 d . . . . .
O3 O 0.8254(3) 0.5896(4) 0.8325(3) 0.0465(10) Uani 1 1 d . . . . .
C4 C 0.7673(5) 0.8169(5) 0.4554(4) 0.0425(13) Uani 1 1 d . . . . .
C3 C 0.6835(5) 0.8629(5) 0.4837(4) 0.0414(13) Uani 1 1 d . . . . .
H3 H 0.642306 0.924152 0.456508 0.050 Uiso 1 1 calc R U . . .
C2 C 0.6622(5) 0.8172(5) 0.5519(3) 0.0393(12) Uani 1 1 d . . . . .
H2 H 0.607508 0.850282 0.571021 0.047 Uiso 1 1 calc R U . . .
C1 C 0.7190(4) 0.7222(4) 0.5949(3) 0.0320(10) Uani 1 1 d . . . . .
C6 C 0.8045(5) 0.6776(4) 0.5658(3) 0.0353(11) Uani 1 1 d . . . . .
C7 C 0.8773(5) 0.5862(4) 0.6039(4) 0.0390(12) Uani 1 1 d . . . . .
H7 H 0.935710 0.571158 0.582245 0.047 Uiso 1 1 calc R U . . .
C8 C 0.9566(5) 0.4335(5) 0.6953(4) 0.0425(13) Uani 1 1 d . . . . .
C9 C 1.0278(10) 0.4059(9) 0.6411(8) 0.126(5) Uani 1 1 d . . . . .
H9A H 1.079640 0.347490 0.666890 0.189 Uiso 1 1 calc R U . . .
H9B H 0.980561 0.381307 0.587144 0.189 Uiso 1 1 calc R U . . .
H9C H 1.068857 0.471091 0.634393 0.189 Uiso 1 1 calc R U . . .
C10 C 1.0273(7) 0.4681(8) 0.7826(6) 0.091(3) Uani 1 1 d . . . . .
H10A H 1.083708 0.412360 0.805563 0.137 Uiso 1 1 calc R U . . .
H10B H 1.062944 0.538389 0.779918 0.137 Uiso 1 1 calc R U . . .
H10C H 0.980075 0.475379 0.817737 0.137 Uiso 1 1 calc R U . . .
C19 C 0.5062(5) 0.4368(5) 0.6919(4) 0.0424(13) Uani 1 1 d . . . . .
C21 C 0.5197(7) 0.3115(6) 0.7142(5) 0.071(2) Uani 1 1 d . . . . .
H21A H 0.459456 0.270235 0.676015 0.106 Uiso 1 1 calc R U . . .
H21B H 0.590333 0.285267 0.710156 0.106 Uiso 1 1 calc R U . . .
H21C H 0.517740 0.300855 0.770446 0.106 Uiso 1 1 calc R U . . .
C20 C 0.3921(6) 0.4777(7) 0.6935(5) 0.072(2) Uani 1 1 d . . . . .
H20A H 0.333927 0.436555 0.653349 0.109 Uiso 1 1 calc R U . . .
H20B H 0.385832 0.466701 0.748536 0.109 Uiso 1 1 calc R U . . .
H20C H 0.384479 0.555789 0.679756 0.109 Uiso 1 1 calc R U . . .
C18 C 0.5944(5) 0.5192(4) 0.8251(3) 0.0364(11) Uani 1 1 d . . . . .
H18 H 0.529565 0.494686 0.835686 0.044 Uiso 1 1 calc R U . . .
C17 C 0.6759(5) 0.5788(4) 0.8932(3) 0.0360(11) Uani 1 1 d . . . . .
C12 C 0.7846(5) 0.6110(4) 0.8921(3) 0.0372(12) Uani 1 1 d . . . . .
C13 C 0.8505(5) 0.6722(5) 0.9623(4) 0.0477(15) Uani 1 1 d . . . . .
H13 H 0.922882 0.692988 0.964102 0.057 Uiso 1 1 calc R U . . .
C14 C 0.8135(6) 0.7020(6) 1.0268(4) 0.0558(17) Uani 1 1 d . . . . .
H14 H 0.859337 0.743344 1.071338 0.067 Uiso 1 1 calc R U . . .
C15 C 0.7060(6) 0.6702(6) 1.0260(4) 0.0536(16) Uani 1 1 d . . . . .
C16 C 0.6400(6) 0.6090(5) 0.9618(4) 0.0454(14) Uani 1 1 d . . . . .
H16 H 0.569359 0.586409 0.962901 0.054 Uiso 1 1 calc R U . . .
C5 C 0.8268(5) 0.7268(5) 0.4963(4) 0.0445(13) Uani 1 1 d . . . . .
H5 H 0.883479 0.697111 0.477743 0.053 Uiso 1 1 calc R U . . .
O4 O 0.6244(5) 0.4448(5) 0.6012(4) 0.0788(16) Uani 1 1 d . . . . .
H4 H 0.645059 0.406589 0.560003 0.095 Uiso 1 1 calc R U . . .

loop_
_atom_site_aniso_label
_atom_site_aniso_U_11
_atom_site_aniso_U_22
_atom_site_aniso_U_33
_atom_site_aniso_U_23
_atom_site_aniso_U_13
_atom_site_aniso_U_12
C22 0.057(4) 0.115(7) 0.051(4) -0.019(4) 0.022(3) -0.018(4)
C11 0.098(6) 0.042(4) 0.094(6) 0.014(4) 0.054(5) 0.014(4)
Br1 0.0747(5) 0.0841(6) 0.0669(5) 0.0452(4) 0.0427(4) 0.0252(4)
Br2 0.1186(8) 0.1115(8) 0.0503(5) -0.0234(5) 0.0435(5) 0.0160(6)
Zn1 0.0459(4) 0.0366(4) 0.0360(4) -0.0013(2) 0.0247(3) -0.0025(3)
N1 0.042(2) 0.031(2) 0.036(2) 0.0007(18) 0.0220(19) 0.0015(17)
O1 0.054(2) 0.046(2) 0.046(2) 0.0092(18) 0.0341(19) 0.0126(18)
O2 0.068(3) 0.039(2) 0.066(3) 0.011(2) 0.041(2) 0.0038(19)
N2 0.039(2) 0.033(2) 0.031(2) 0.0003(18) 0.0145(18) -0.0013(18)
O3 0.046(2) 0.060(3) 0.041(2) -0.0099(19) 0.0244(18) -0.0086(19)
C4 0.047(3) 0.044(3) 0.040(3) 0.011(3) 0.020(2) 0.003(2)
C3 0.041(3) 0.042(3) 0.040(3) 0.004(2) 0.010(2) 0.007(2)
C2 0.043(3) 0.039(3) 0.039(3) -0.001(2) 0.016(2) 0.008(2)
C1 0.035(3) 0.036(3) 0.028(2) -0.002(2) 0.015(2) -0.002(2)
C6 0.044(3) 0.034(3) 0.035(3) 0.004(2) 0.022(2) 0.005(2)
C7 0.047(3) 0.036(3) 0.044(3) 0.004(2) 0.028(3) 0.005(2)
C8 0.044(3) 0.034(3) 0.058(4) 0.009(3) 0.027(3) 0.008(2)
C9 0.158(10) 0.113(8) 0.167(11) 0.087(8) 0.138(9) 0.097(7)
C10 0.063(5) 0.089(6) 0.096(7) 0.008(5) -0.011(5) 0.011(4)
C19 0.040(3) 0.049(3) 0.038(3) -0.005(2) 0.013(2) -0.006(2)
C21 0.077(5) 0.051(4) 0.081(5) -0.011(4) 0.018(4) -0.017(4)
C20 0.047(4) 0.097(6) 0.070(5) -0.023(4) 0.014(4) 0.000(4)
C18 0.042(3) 0.038(3) 0.033(3) 0.002(2) 0.018(2) -0.002(2)
C17 0.048(3) 0.034(2) 0.029(2) 0.004(2) 0.015(2) 0.001(2)
C12 0.045(3) 0.034(3) 0.030(2) 0.003(2) 0.008(2) 0.004(2)
C13 0.048(3) 0.047(3) 0.040(3) -0.001(3) 0.004(3) -0.003(3)
C14 0.067(4) 0.062(4) 0.033(3) -0.008(3) 0.007(3) -0.003(3)
C15 0.076(4) 0.060(4) 0.029(3) -0.004(3) 0.023(3) 0.009(3)
C16 0.057(4) 0.052(3) 0.032(3) 0.001(2) 0.021(3) 0.005(3)
C5 0.051(3) 0.045(3) 0.047(3) 0.014(3) 0.030(3) 0.013(3)
O4 0.087(4) 0.100(4) 0.060(3) -0.018(3) 0.037(3) -0.011(3)

loop_
_atom_type_symbol
_atom_type_description
_atom_type_scat_dispersion_real
_atom_type_scat_dispersion_imag
_atom_type_scat_source
C C 0.0033 0.0016 'International Tables Vol C Tables 4.2.6.8 and 6.1.1.4'
H H 0.0000 0.0000 'International Tables Vol C Tables 4.2.6.8 and 6.1.1.4'
O O 0.0106 0.0060 'International Tables Vol C Tables 4.2.6.8 and 6.1.1.4'
Zn Zn 0.2839 1.4301 'International Tables Vol C Tables 4.2.6.8 and 6.1.1.4'
Br Br -0.2901 2.4595 'International Tables Vol C Tables 4.2.6.8 and 6.1.1.4'
N N 0.0061 0.0033 'International Tables Vol C Tables 4.2.6.8 and 6.1.1.4'

loop_
_geom_angle_atom_site_label_1
_geom_angle_atom_site_label_2
_geom_angle_atom_site_label_3
_geom_angle
_geom_angle_site_symmetry_1
_geom_angle_site_symmetry_3
_geom_angle_publ_flag
O4 C22 C19 112.4(6) . . ?
O4 C22 H22A 109.1 . . ?
C19 C22 H22A 109.1 . . ?
O4 C22 H22B 109.1 . . ?
C19 C22 H22B 109.1 . . ?
H22A C22 H22B 107.9 . . ?
O2 C11 C8 112.4(6) . . ?
O2 C11 H11A 109.1 . . ?
C8 C11 H11A 109.1 . . ?
O2 C11 H11B 109.1 . . ?
C8 C11 H11B 109.1 . . ?
H11A C11 H11B 107.9 . . ?
O3 Zn1 O1 100.48(18) . . ?
O3 Zn1 N1 103.41(17) . . ?
O1 Zn1 N1 89.85(16) . . ?
O3 Zn1 N2 91.99(17) . . ?
O1 Zn1 N2 99.05(16) . . ?
N1 Zn1 N2 160.56(17) . . ?
O3 Zn1 O2 96.84(18) . . ?
O1 Zn1 O2 158.82(16) . . ?
N1 Zn1 O2 74.25(16) . . ?
N2 Zn1 O2 92.41(17) . . ?
O3 Zn1 O4 166.1(2) . . ?
O1 Zn1 O4 87.3(2) . . ?
N1 Zn1 O4 88.02(19) . . ?
N2 Zn1 O4 75.26(19) . . ?
O2 Zn1 O4 78.4(2) . . ?
C7 N1 C8 119.6(5) . . ?
C7 N1 Zn1 123.7(4) . . ?
C8 N1 Zn1 116.6(3) . . ?
C1 O1 Zn1 127.2(3) . . ?
C11 O2 Zn1 112.9(4) . . ?
C11 O2 H2W 123.5 . . ?
Zn1 O2 H2W 123.5 . . ?
C18 N2 C19 118.2(5) . . ?
C18 N2 Zn1 122.3(4) . . ?
C19 N2 Zn1 119.4(3) . . ?
C12 O3 Zn1 127.9(4) . . ?
C5 C4 C3 119.3(5) . . ?
C5 C4 Br1 119.9(4) . . ?
C3 C4 Br1 120.8(4) . . ?
C2 C3 C4 119.5(5) . . ?
C2 C3 H3 120.3 . . ?
C4 C3 H3 120.3 . . ?
C3 C2 C1 123.4(5) . . ?
C3 C2 H2 118.3 . . ?
C1 C2 H2 118.3 . . ?
O1 C1 C6 123.8(5) . . ?
O1 C1 C2 119.8(5) . . ?
C6 C1 C2 116.3(5) . . ?
C1 C6 C5 119.6(5) . . ?
C1 C6 C7 125.2(5) . . ?
C5 C6 C7 115.1(5) . . ?
N1 C7 C6 127.9(5) . . ?
N1 C7 H7 116.1 . . ?
C6 C7 H7 116.1 . . ?
N1 C8 C9 116.0(6) . . ?
N1 C8 C11 104.7(5) . . ?
C9 C8 C11 109.0(7) . . ?
N1 C8 C10 106.6(5) . . ?
C9 C8 C10 111.7(8) . . ?
C11 C8 C10 108.3(7) . . ?
C8 C9 H9A 109.5 . . ?
C8 C9 H9B 109.5 . . ?
H9A C9 H9B 109.5 . . ?
C8 C9 H9C 109.5 . . ?
H9A C9 H9C 109.5 . . ?
H9B C9 H9C 109.5 . . ?
C8 C10 H10A 109.5 . . ?
C8 C10 H10B 109.5 . . ?
H10A C10 H10B 109.5 . . ?
C8 C10 H10C 109.5 . . ?
H10A C10 H10C 109.5 . . ?
H10B C10 H10C 109.5 . . ?
N2 C19 C20 112.8(5) . . ?
N2 C19 C22 106.8(5) . . ?
C20 C19 C22 107.8(6) . . ?
N2 C19 C21 107.4(5) . . ?
C20 C19 C21 110.0(6) . . ?
C22 C19 C21 112.1(6) . . ?
C19 C21 H21A 109.5 . . ?
C19 C21 H21B 109.5 . . ?
H21A C21 H21B 109.5 . . ?
C19 C21 H21C 109.5 . . ?
H21A C21 H21C 109.5 . . ?
H21B C21 H21C 109.5 . . ?
C19 C20 H20A 109.5 . . ?
C19 C20 H20B 109.5 . . ?
H20A C20 H20B 109.5 . . ?
C19 C20 H20C 109.5 . . ?
H20A C20 H20C 109.5 . . ?
H20B C20 H20C 109.5 . . ?
N2 C18 C17 127.3(5) . . ?
N2 C18 H18 116.4 . . ?
C17 C18 H18 116.4 . . ?
C16 C17 C12 119.5(5) . . ?
C16 C17 C18 116.2(5) . . ?
C12 C17 C18 124.3(5) . . ?
O3 C12 C13 118.8(5) . . ?
O3 C12 C17 124.8(5) . . ?
C13 C12 C17 116.4(5) . . ?
C14 C13 C12 123.1(6) . . ?
C14 C13 H13 118.4 . . ?
C12 C13 H13 118.4 . . ?
C13 C14 C15 119.4(6) . . ?
C13 C14 H14 120.3 . . ?
C15 C14 H14 120.3 . . ?
C16 C15 C14 120.3(6) . . ?
C16 C15 Br2 121.0(6) . . ?
C14 C15 Br2 118.7(5) . . ?
C15 C16 C17 121.3(6) . . ?
C15 C16 H16 119.3 . . ?
C17 C16 H16 119.3 . . ?
C4 C5 C6 121.9(5) . . ?
C4 C5 H5 119.0 . . ?
C6 C5 H5 119.0 . . ?
C22 O4 Zn1 106.5(4) . . ?
C22 O4 H4 126.8 . . ?
Zn1 O4 H4 126.8 . . ?

loop_
_geom_bond_atom_site_label_1
_geom_bond_atom_site_label_2
_geom_bond_distance
_geom_bond_site_symmetry_2
_geom_bond_publ_flag
C22 O4 1.407(9) . ?
C22 C19 1.521(10) . ?
C22 H22A 0.9700 . ?
C22 H22B 0.9700 . ?
C11 O2 1.368(9) . ?
C11 C8 1.513(9) . ?
C11 H11A 0.9700 . ?
C11 H11B 0.9700 . ?
Br1 C4 1.888(6) . ?
Br2 C15 1.907(6) . ?
Zn1 O3 1.956(4) . ?
Zn1 O1 2.053(4) . ?
Zn1 N1 2.073(4) . ?
Zn1 N2 2.094(4) . ?
Zn1 O2 2.288(4) . ?
Zn1 O4 2.355(6) . ?
N1 C7 1.276(7) . ?
N1 C8 1.490(7) . ?
O1 C1 1.289(6) . ?
O2 H2W 0.9300 . ?
N2 C18 1.270(7) . ?
N2 C19 1.498(7) . ?
O3 C12 1.284(7) . ?
C4 C5 1.367(8) . ?
C4 C3 1.394(8) . ?
C3 C2 1.368(8) . ?
C3 H3 0.9300 . ?
C2 C1 1.414(7) . ?
C2 H2 0.9300 . ?
C1 C6 1.412(7) . ?
C6 C5 1.411(8) . ?
C6 C7 1.439(7) . ?
C7 H7 0.9300 . ?
C8 C9 1.496(10) . ?
C8 C10 1.514(10) . ?
C9 H9A 0.9600 . ?
C9 H9B 0.9600 . ?
C9 H9C 0.9600 . ?
C10 H10A 0.9600 . ?
C10 H10B 0.9600 . ?
C10 H10C 0.9600 . ?
C19 C20 1.518(9) . ?
C19 C21 1.543(9) . ?
C21 H21A 0.9600 . ?
C21 H21B 0.9600 . ?
C21 H21C 0.9600 . ?
C20 H20A 0.9600 . ?
C20 H20B 0.9600 . ?
C20 H20C 0.9600 . ?
C18 C17 1.458(8) . ?
C18 H18 0.9300 . ?
C17 C16 1.408(8) . ?
C17 C12 1.418(8) . ?
C12 C13 1.413(8) . ?
C13 C14 1.353(9) . ?
C13 H13 0.9300 . ?
C14 C15 1.394(10) . ?
C14 H14 0.9300 . ?
C15 C16 1.351(9) . ?
C16 H16 0.9300 . ?
C5 H5 0.9300 . ?
O4 H4 0.9300 . ?

loop_
_geom_torsion_atom_site_label_1
_geom_torsion_atom_site_label_2
_geom_torsion_atom_site_label_3
_geom_torsion_atom_site_label_4
_geom_torsion
_geom_torsion_site_symmetry_1
_geom_torsion_site_symmetry_2
_geom_torsion_site_symmetry_3
_geom_torsion_site_symmetry_4
_geom_torsion_publ_flag
C8 C11 O2 Zn1 28.9(8) . . . . ?
C5 C4 C3 C2 0.0(9) . . . . ?
Br1 C4 C3 C2 -179.5(4) . . . . ?
C4 C3 C2 C1 -1.9(9) . . . . ?
Zn1 O1 C1 C6 -12.3(7) . . . . ?
Zn1 O1 C1 C2 170.0(4) . . . . ?
C3 C2 C1 O1 -179.6(5) . . . . ?
C3 C2 C1 C6 2.6(8) . . . . ?
O1 C1 C6 C5 -179.2(5) . . . . ?
C2 C1 C6 C5 -1.4(8) . . . . ?
O1 C1 C6 C7 -2.1(9) . . . . ?
C2 C1 C6 C7 175.7(5) . . . . ?
C8 N1 C7 C6 -179.0(5) . . . . ?
Zn1 N1 C7 C6 2.5(8) . . . . ?
C1 C6 C7 N1 7.4(10) . . . . ?
C5 C6 C7 N1 -175.4(6) . . . . ?
C7 N1 C8 C9 -14.1(10) . . . . ?
Zn1 N1 C8 C9 164.5(7) . . . . ?
C7 N1 C8 C11 -134.3(6) . . . . ?
Zn1 N1 C8 C11 44.4(6) . . . . ?
C7 N1 C8 C10 111.1(7) . . . . ?
Zn1 N1 C8 C10 -70.3(6) . . . . ?
O2 C11 C8 N1 -45.9(8) . . . . ?
O2 C11 C8 C9 -170.7(8) . . . . ?
O2 C11 C8 C10 67.6(8) . . . . ?
C18 N2 C19 C20 40.6(8) . . . . ?
Zn1 N2 C19 C20 -142.4(5) . . . . ?
C18 N2 C19 C22 158.8(6) . . . . ?
Zn1 N2 C19 C22 -24.2(6) . . . . ?
C18 N2 C19 C21 -80.7(7) . . . . ?
Zn1 N2 C19 C21 96.3(5) . . . . ?
O4 C22 C19 N2 47.3(8) . . . . ?
O4 C22 C19 C20 168.8(6) . . . . ?
O4 C22 C19 C21 -70.0(8) . . . . ?
C19 N2 C18 C17 -178.7(5) . . . . ?
Zn1 N2 C18 C17 4.4(8) . . . . ?
N2 C18 C17 C16 169.7(5) . . . . ?
N2 C18 C17 C12 -7.5(9) . . . . ?
Zn1 O3 C12 C13 -166.5(4) . . . . ?
Zn1 O3 C12 C17 12.8(8) . . . . ?
C16 C17 C12 O3 -178.9(5) . . . . ?
C18 C17 C12 O3 -1.7(9) . . . . ?
C16 C17 C12 C13 0.4(8) . . . . ?
C18 C17 C12 C13 177.5(5) . . . . ?
O3 C12 C13 C14 177.7(6) . . . . ?
C17 C12 C13 C14 -1.6(9) . . . . ?
C12 C13 C14 C15 1.0(10) . . . . ?
C13 C14 C15 C16 0.8(10) . . . . ?
C13 C14 C15 Br2 -178.0(5) . . . . ?
C14 C15 C16 C17 -2.0(10) . . . . ?
Br2 C15 C16 C17 176.7(4) . . . . ?
C12 C17 C16 C15 1.4(9) . . . . ?
C18 C17 C16 C15 -176.0(6) . . . . ?
C3 C4 C5 C6 1.0(9) . . . . ?
Br1 C4 C5 C6 -179.4(5) . . . . ?
C1 C6 C5 C4 -0.3(9) . . . . ?
C7 C6 C5 C4 -177.7(6) . . . . ?
C19 C22 O4 Zn1 -46.1(8) . . . . ?
